data_1551206
loop_
_publ_author_name
'Staun, Selena L.'
'Sergentu, Dumitru-Claudiu'
'Wu, Guang'
'Autschbach, Jochen'
'Hayton, Trevor W.'

_publ_section_title
;
 Use of <sup>15</sup> N NMR spectroscopy to probe covalency in a thorium
 nitride
;
_journal_issue 26
_journal_name_full 'Chemical Science'
_journal_page_first 6431
_journal_page_last 6436
_journal_paper_doi 10.1039/C9SC01960J
_journal_volume 10
_journal_year 2019
_chemical_formula_sum 'C18 H56 N4 Si6 Th'
_chemical_formula_weight 729.24
_space_group_crystal_system trigonal
_space_group_IT_number 167
_space_group_name_Hall '-R 3 2"c'
_space_group_name_H-M_alt 'R -3 c :H'
_symmetry_space_group_name_Hall '-R 3 2"c'
_symmetry_space_group_name_H-M 'R -3 c :H'
_atom_sites_solution_hydrogens geom
_audit_creation_method SHELXL-2014/7
_audit_update_record
;
2019-04-18 deposited with the CCDC.    2019-06-04 downloaded from the CCDC.
;
_cell_angle_alpha 90
_cell_angle_beta 90
_cell_angle_gamma 120
_cell_formula_units_Z 6
_cell_length_a 18.497(6)
_cell_length_b 18.497(6)
_cell_length_c 16.973(4)
_cell_measurement_reflns_used 895
_cell_measurement_temperature 100(2)
_cell_measurement_theta_max 17.4
_cell_measurement_theta_min 2.19
_cell_volume 5029(3)
_computing_structure_refinement 'SHELXL-2014/7 (Sheldrick, 2014)'
_diffrn_ambient_temperature 100(2)
_diffrn_measured_fraction_theta_full 0.999
_diffrn_measured_fraction_theta_max 0.999
_diffrn_measurement_device_type 'Bruker Kappa Apex II'
_diffrn_radiation_type MoK\a
_diffrn_radiation_wavelength 0.71073
_diffrn_reflns_av_R_equivalents 0.1041
_diffrn_reflns_av_unetI/netI 0.0535
_diffrn_reflns_Laue_measured_fraction_full 0.999
_diffrn_reflns_Laue_measured_fraction_max 0.999
_diffrn_reflns_limit_h_max 14
_diffrn_reflns_limit_h_min -21
_diffrn_reflns_limit_k_max 21
_diffrn_reflns_limit_k_min -21
_diffrn_reflns_limit_l_max 19
_diffrn_reflns_limit_l_min -19
_diffrn_reflns_number 8880
_diffrn_reflns_point_group_measured_fraction_full 0.999
_diffrn_reflns_point_group_measured_fraction_max 0.999
_diffrn_reflns_theta_full 24.449
_diffrn_reflns_theta_max 24.449
_diffrn_reflns_theta_min 2.202
_exptl_absorpt_coefficient_mu 4.674
_exptl_absorpt_correction_T_max 0.7451
_exptl_absorpt_correction_T_min 0.6474
_exptl_absorpt_correction_type multi-scan
_exptl_absorpt_process_details sadabs
_exptl_crystal_colour colorless
_exptl_crystal_density_diffrn 1.445
_exptl_crystal_description block
_exptl_crystal_F_000 2196
_exptl_crystal_size_max 0.25
_exptl_crystal_size_mid 0.2
_exptl_crystal_size_min 0.15
_refine_diff_density_max 0.796
_refine_diff_density_min -1.627
_refine_diff_density_rms 0.237
_refine_ls_extinction_method none
_refine_ls_goodness_of_fit_ref 1.406
_refine_ls_hydrogen_treatment constr
_refine_ls_matrix_type full
_refine_ls_number_parameters 70
_refine_ls_number_reflns 930
_refine_ls_number_restraints 47
_refine_ls_restrained_S_all 1.377
_refine_ls_R_factor_all 0.1010
_refine_ls_R_factor_gt 0.0714
_refine_ls_shift/su_max 0.001
_refine_ls_shift/su_mean 0.000
_refine_ls_structure_factor_coef Fsqd
_refine_ls_weighting_details 'w=1/[\s^2^(Fo^2^)+(0.0001P)^2^+716.2777P] where P=(Fo^2^+2Fc^2^)/3'
_refine_ls_weighting_scheme calc
_refine_ls_wR_factor_gt 0.1843
_refine_ls_wR_factor_ref 0.1935
_reflns_Friedel_coverage 0.000
_reflns_number_gt 666
_reflns_number_total 930
_reflns_threshold_expression 'I > 2\s(I)'
_cod_data_source_file c9sc01960j2.cif
_cod_data_source_block complex_2
_cod_database_code 1551206
_shelx_shelxl_version_number 2014/7
_shelx_space_group_comment
;
The symmetry employed for this shelxl refinement is uniquely defined
by the following loop, which should always be used as a source of
symmetry information in preference to the above space-group names.
They are only intended as comments.
;

loop_
_space_group_symop_operation_xyz
'x, y, z'
'-y, x-y, z'
'-x+y, -x, z'
'y, x, -z+1/2'
'x-y, -y, -z+1/2'
'-x, -x+y, -z+1/2'
'x+2/3, y+1/3, z+1/3'
'-y+2/3, x-y+1/3, z+1/3'
'-x+y+2/3, -x+1/3, z+1/3'
'y+2/3, x+1/3, -z+5/6'
'x-y+2/3, -y+1/3, -z+5/6'
'-x+2/3, -x+y+1/3, -z+5/6'
'x+1/3, y+2/3, z+2/3'
'-y+1/3, x-y+2/3, z+2/3'
'-x+y+1/3, -x+2/3, z+2/3'
'y+1/3, x+2/3, -z+7/6'
'x-y+1/3, -y+2/3, -z+7/6'
'-x+1/3, -x+y+2/3, -z+7/6'
'-x, -y, -z'
'y, -x+y, -z'
'x-y, x, -z'
'-y, -x, z-1/2'
'-x+y, y, z-1/2'
'x, x-y, z-1/2'
'-x+2/3, -y+1/3, -z+1/3'
'y+2/3, -x+y+1/3, -z+1/3'
'x-y+2/3, x+1/3, -z+1/3'
'-y+2/3, -x+1/3, z-1/6'
'-x+y+2/3, y+1/3, z-1/6'
'x+2/3, x-y+1/3, z-1/6'
'-x+1/3, -y+2/3, -z+2/3'
'y+1/3, -x+y+2/3, -z+2/3'
'x-y+1/3, x+2/3, -z+2/3'
'-y+1/3, -x+2/3, z+1/6'
'-x+y+1/3, y+2/3, z+1/6'
'x+1/3, x-y+2/3, z+1/6'

loop_
_atom_site_label
_atom_site_type_symbol
_atom_site_fract_x
_atom_site_fract_y
_atom_site_fract_z
_atom_site_U_iso_or_equiv
_atom_site_adp_type
_atom_site_occupancy
_atom_site_site_symmetry_order
_atom_site_calc_flag
_atom_site_refinement_flags_posn
_atom_site_refinement_flags_adp
_atom_site_refinement_flags_occupancy
_atom_site_disorder_assembly
_atom_site_disorder_group
Si1 Si 0.5767(7) 0.1404(5) 0.4324(6) 0.021(2) Uani 0.5 1 d D . P . .
Si2 Si 0.6572(5) 0.1426(5) 0.3687(5) 0.016(2) Uani 0.5 1 d D . P . .
C1 C 0.4946(15) 0.1049(16) 0.5127(12) 0.027(6) Uani 0.5 1 d D . P A 1
C2 C 0.6811(14) 0.2046(16) 0.4834(14) 0.027(6) Uani 0.5 1 d D . P A 1
C3 C 0.5745(17) 0.0427(13) 0.3951(16) 0.030(10) Uani 0.5 1 d D . P A 1
C5 C 0.7255(15) 0.1575(16) 0.4576(13) 0.029(6) Uani 0.5 1 d D . P A 2
C4 C 0.6395(16) 0.0439(12) 0.3183(16) 0.029(6) Uani 0.5 1 d D . P A 2
H4A H 0.6328 0.0483 0.2615 0.044 Uiso 0.5 1 calc R U P A 2
H4B H 0.5891 -0.0040 0.3395 0.044 Uiso 0.5 1 calc R U P A 2
H4C H 0.6876 0.0364 0.3276 0.044 Uiso 0.5 1 calc R U P A 2
C6 C 0.5520(13) 0.1192(17) 0.4092(16) 0.029(6) Uani 0.5 1 d D . P A 2
Th1 Th 0.6667 0.3333 0.3333 0.0178(5) Uani 1 6 d DS T P A .
N1 N 0.6667 0.3333 0.465(3) 0.038(13) Uani 0.5001 3 d S T P . .
N2 N 0.5610(10) 0.1944(12) 0.3591(7) 0.017(6) Uani 0.5 1 d D . P A .

loop_
_atom_site_aniso_label
_atom_site_aniso_U_11
_atom_site_aniso_U_22
_atom_site_aniso_U_33
_atom_site_aniso_U_23
_atom_site_aniso_U_13
_atom_site_aniso_U_12
Si1 0.026(7) 0.013(5) 0.032(5) -0.003(4) -0.008(6) 0.015(6)
Si2 0.009(5) 0.019(5) 0.018(4) -0.002(4) -0.002(4) 0.005(4)
C1 0.024(14) 0.032(16) 0.021(14) 0.021(12) 0.005(12) 0.012(13)
C2 0.024(14) 0.032(16) 0.021(14) 0.021(12) 0.005(12) 0.012(13)
C3 0.03(2) 0.02(2) 0.02(2) -0.006(16) 0.003(18) -0.004(18)
C5 0.028(14) 0.006(10) 0.040(15) 0.001(10) 0.019(12) 0.000(10)
C4 0.028(14) 0.006(10) 0.040(15) 0.001(10) 0.019(12) 0.000(10)
C6 0.028(14) 0.006(10) 0.040(15) 0.001(10) 0.019(12) 0.000(10)
Th1 0.0135(5) 0.0135(5) 0.0263(8) 0.000 0.000 0.0068(3)
N1 0.029(17) 0.029(17) 0.06(3) 0.000 0.000 0.015(9)
N2 0.008(14) 0.013(15) 0.025(17) 0.001(13) 0.004(12) 0.001(12)

loop_
_atom_type_symbol
_atom_type_description
_atom_type_scat_dispersion_real
_atom_type_scat_dispersion_imag
_atom_type_scat_source
C C 0.0033 0.0016 'International Tables Vol C Tables 4.2.6.8 and 6.1.1.4'
N N 0.0061 0.0033 'International Tables Vol C Tables 4.2.6.8 and 6.1.1.4'
Si Si 0.0817 0.0704 'International Tables Vol C Tables 4.2.6.8 and 6.1.1.4'
Th Th -7.2400 8.8979 'International Tables Vol C Tables 4.2.6.8 and 6.1.1.4'
H H 0.0000 0.0000 'International Tables Vol C Tables 4.2.6.8 and 6.1.1.4'

loop_
_geom_angle_atom_site_label_1
_geom_angle_atom_site_label_2
_geom_angle_atom_site_label_3
_geom_angle
_geom_angle_site_symmetry_1
_geom_angle_site_symmetry_3
C6 Si1 N2 66(4) . .
N2 Si1 C1 112.7(7) . .
N2 Si1 C3 112.7(7) . .
C1 Si1 C3 106.1(7) . .
N2 Si1 C2 112.6(7) . .
C1 Si1 C2 106.1(7) . .
C3 Si1 C2 106.1(7) . .
C6 Si1 Th1 100(3) . .
N2 Si1 Th1 36.1(5) . .
C1 Si1 Th1 125.9(8) . .
C3 Si1 Th1 125.5(8) . .
C2 Si1 Th1 76.5(8) . .
N2 Si2 C4 113.0(7) 33_545 .
N2 Si2 C6 112.2(7) 33_545 .
C4 Si2 C6 106.4(7) . .
N2 Si2 C5 112.3(7) 33_545 .
C4 Si2 C5 106.4(7) . .
C6 Si2 C5 106.1(7) . .
N2 Si2 C2 100.2(8) 33_545 .
N2 Si2 Th1 37.0(6) 33_545 .
C4 Si2 Th1 142.6(8) . .
C6 Si2 Th1 79.7(9) . .
C5 Si2 Th1 107.2(8) . .
C2 Si2 Th1 74.3(7) . .
Si1 C2 Si2 52.4(6) . .
Si2 C4 H4A 109.5 . .
Si2 C4 H4B 109.5 . .
H4A C4 H4B 109.5 . .
Si2 C4 H4C 109.5 . .
H4A C4 H4C 109.5 . .
H4B C4 H4C 109.5 . .
Si1 C6 Si2 74(2) . .
N1 Th1 N1 180.0 . 31_655
N1 Th1 N2 100.7(3) . 32
N1 Th1 N2 79.3(3) 31_655 32
N1 Th1 N2 100.7(3) . 31_655
N1 Th1 N2 79.3(3) 31_655 31_655
N2 Th1 N2 116.66(19) 32 31_655
N1 Th1 N2 79.3(3) . 2_655
N1 Th1 N2 100.7(3) 31_655 2_655
N2 Th1 N2 180.0 32 2_655
N2 Th1 N2 63.34(19) 31_655 2_655
N1 Th1 N2 79.3(3) . 3_665
N1 Th1 N2 100.7(3) 31_655 3_665
N2 Th1 N2 63.34(19) 32 3_665
N2 Th1 N2 63.34(19) 31_655 3_665
N2 Th1 N2 116.66(19) 2_655 3_665
N1 Th1 N2 100.7(3) . 33_545
N1 Th1 N2 79.3(3) 31_655 33_545
N2 Th1 N2 116.66(19) 32 33_545
N2 Th1 N2 116.66(19) 31_655 33_545
N2 Th1 N2 63.34(19) 2_655 33_545
N2 Th1 N2 180.0 3_665 33_545
N1 Th1 N2 79.3(3) . .
N1 Th1 N2 100.7(3) 31_655 .
N2 Th1 N2 63.34(19) 32 .
N2 Th1 N2 180.0 31_655 .
N2 Th1 N2 116.66(19) 2_655 .
N2 Th1 N2 116.66(19) 3_665 .
N2 Th1 N2 63.34(19) 33_545 .
N1 Th1 Si2 99.89(15) . 31_655
N1 Th1 Si2 80.12(15) 31_655 31_655
N2 Th1 Si2 74.4(4) 32 31_655
N2 Th1 Si2 43.5(4) 31_655 31_655
N2 Th1 Si2 105.6(4) 2_655 31_655
N2 Th1 Si2 25.86(19) 3_665 31_655
N2 Th1 Si2 154.14(19) 33_545 31_655
N2 Th1 Si2 136.5(4) . 31_655
N1 Th1 Si2 80.11(15) . .
N1 Th1 Si2 99.88(15) 31_655 .
N2 Th1 Si2 105.6(4) 32 .
N2 Th1 Si2 136.5(4) 31_655 .
N2 Th1 Si2 74.4(4) 2_655 .
N2 Th1 Si2 154.14(19) 3_665 .
N2 Th1 Si2 25.86(19) 33_545 .
N2 Th1 Si2 43.5(4) . .
Si2 Th1 Si2 180.0 31_655 .
N1 Th1 Si2 80.11(15) . 2_655
N1 Th1 Si2 99.89(15) 31_655 2_655
N2 Th1 Si2 136.5(4) 32 2_655
N2 Th1 Si2 25.86(19) 31_655 2_655
N2 Th1 Si2 43.5(4) 2_655 2_655
N2 Th1 Si2 74.4(4) 3_665 2_655
N2 Th1 Si2 105.6(4) 33_545 2_655
N2 Th1 Si2 154.14(19) . 2_655
Si2 Th1 Si2 62.88(9) 31_655 2_655
Si2 Th1 Si2 117.11(9) . 2_655
N1 Th1 Si2 99.89(15) . 32
N1 Th1 Si2 80.11(15) 31_655 32
N2 Th1 Si2 43.5(4) 32 32
N2 Th1 Si2 154.14(19) 31_655 32
N2 Th1 Si2 136.5(4) 2_655 32
N2 Th1 Si2 105.6(4) 3_665 32
N2 Th1 Si2 74.4(4) 33_545 32
N2 Th1 Si2 25.86(19) . 32
Si2 Th1 Si2 117.12(9) 31_655 32
Si2 Th1 Si2 62.89(9) . 32
Si2 Th1 Si2 180.0 2_655 32
Si1 N2 Si2 124.0(11) . 32
Si1 N2 Th1 118.7(6) . .
Si2 N2 Th1 117.2(6) 32 .

loop_
_geom_bond_atom_site_label_1
_geom_bond_atom_site_label_2
_geom_bond_distance
_geom_bond_site_symmetry_2
Si1 C6 0.58(3) .
Si1 N2 1.708(12) .
Si1 C1 1.897(18) .
Si1 C3 1.897(17) .
Si1 C2 1.897(18) .
Si1 Th1 3.520(8) .
Si2 N2 1.714(12) 33_545
Si2 C4 1.891(17) .
Si2 C6 1.898(18) .
Si2 C5 1.898(18) .
Si2 C2 2.19(3) .
Si2 Th1 3.496(8) .
C4 H4A 0.9800 .
C4 H4B 0.9800 .
C4 H4C 0.9800 .
Th1 N1 2.24(6) .
Th1 N1 2.24(6) 31_655
Th1 N2 2.364(19) 32
Th1 N2 2.364(19) 31_655
Th1 N2 2.364(19) 2_655
Th1 N2 2.364(19) 3_665
Th1 N2 2.364(19) 33_545
Th1 N2 2.364(19) .
Th1 Si2 3.496(8) 31_655
Th1 Si2 3.496(8) 2_655
Th1 Si2 3.496(8) 32
N2 Si2 1.714(12) 32
